data_1567066
loop_
_publ_author_name
'Cao, Jiajun'
'Wu, Yitao'
'Li, Qi'
'Zhu, Weijie'
'Wang, Zeju'
'Liu, Yang'
'Jie, Kecheng'
'Zhu, Huangtianzhi'
'Huang, Feihe'

_publ_section_title
;
 Separation of pyrrolidine from tetrahydrofuran by pillar[6]arene-based
 nonporous adaptive crystals
;
_journal_name_full 'Chemical Science'
_journal_paper_doi 10.1039/D2SC02494B
_journal_year 2022
_chemical_formula_moiety 'C55 H70 O10, 1.5(C4 H9 N)'
_chemical_formula_sum 'C61 H83.5 N1.5 O10'
_chemical_formula_weight 997.79
_space_group_crystal_system triclinic
_space_group_IT_number 2
_space_group_name_Hall '-P 1'
_space_group_name_H-M_alt 'P -1'
_atom_sites_solution_hydrogens geom
_atom_sites_solution_primary dual
_audit_creation_date 2019-11-11
_audit_creation_method
;
Olex2 1.2
(compiled 2018.05.29 svn.r3508 for OlexSys, GUI svn.r5506)
;
_audit_update_record
;
2022-01-03 deposited with the CCDC.	2022-06-02 downloaded from the CCDC.
;
_cell_angle_alpha 109.598(3)
_cell_angle_beta 98.054(2)
_cell_angle_gamma 90.000(2)
_cell_formula_units_Z 4
_cell_length_a 14.9616(5)
_cell_length_b 16.3732(6)
_cell_length_c 24.4025(10)
_cell_measurement_reflns_used 9913
_cell_measurement_temperature 170(2)
_cell_measurement_theta_max 52.828
_cell_measurement_theta_min 3.38
_cell_volume 5568.9(4)
_computing_cell_refinement 'SAINT v8.37A (Bruker, 2015)'
_computing_data_reduction 'SAINT v8.37A (Bruker, 2015)'
_computing_molecular_graphics 'Olex2 (Dolomanov et al., 2009)'
_computing_publication_material 'Olex2 (Dolomanov et al., 2009)'
_computing_structure_refinement 'ShelXL (Sheldrick, 2015)'
_computing_structure_solution 'ShelXT (Sheldrick, 2015)'
_diffrn_ambient_temperature 170.0
_diffrn_measured_fraction_theta_full 0.957
_diffrn_measured_fraction_theta_max 0.951
_diffrn_measurement_device_type 'Bruker D8 Venture'
_diffrn_measurement_method '\f and \w scans'
_diffrn_radiation_type GaK\a
_diffrn_radiation_wavelength 1.34139
_diffrn_reflns_av_unetI/netI 0.1108
_diffrn_reflns_Laue_measured_fraction_full 0.957
_diffrn_reflns_Laue_measured_fraction_max 0.951
_diffrn_reflns_limit_h_max 16
_diffrn_reflns_limit_h_min -18
_diffrn_reflns_limit_k_max 19
_diffrn_reflns_limit_k_min -19
_diffrn_reflns_limit_l_max 16
_diffrn_reflns_limit_l_min -29
_diffrn_reflns_number 19009
_diffrn_reflns_point_group_measured_fraction_full 0.957
_diffrn_reflns_point_group_measured_fraction_max 0.951
_diffrn_reflns_theta_full 53.594
_diffrn_reflns_theta_max 55.145
_diffrn_reflns_theta_min 2.882
_diffrn_standards_number 0
_exptl_absorpt_coefficient_mu 0.408
_exptl_absorpt_correction_T_max 0.7508
_exptl_absorpt_correction_T_min 0.4291
_exptl_absorpt_correction_type multi-scan
_exptl_absorpt_process_details
;
 TWINABS-2012/1 (Bruker,2012) was used for absorption correction.

Final HKLF 4 output contains 59905 reflections, Rint = 0.1067
 (23979 with I > 3sig(I), Rint = 0.0868)
;
_exptl_crystal_colour colourless
_exptl_crystal_colour_primary colourless
_exptl_crystal_density_diffrn 1.190
_exptl_crystal_description block
_exptl_crystal_F_000 2160
_exptl_crystal_size_max 0.16
_exptl_crystal_size_mid 0.15
_exptl_crystal_size_min 0.06
_refine_diff_density_max 1.223
_refine_diff_density_min -0.658
_refine_diff_density_rms 0.092
_refine_ls_extinction_method none
_refine_ls_goodness_of_fit_ref 1.028
_refine_ls_hydrogen_treatment constr
_refine_ls_matrix_type full
_refine_ls_number_parameters 1327
_refine_ls_number_reflns 19009
_refine_ls_number_restraints 31
_refine_ls_restrained_S_all 1.032
_refine_ls_R_factor_all 0.1505
_refine_ls_R_factor_gt 0.0990
_refine_ls_shift/su_max 0.022
_refine_ls_shift/su_mean 0.001
_refine_ls_structure_factor_coef Fsqd
_refine_ls_weighting_details 'w=1/[\s^2^(Fo^2^)+(0.1809P)^2^+3.4346P] where P=(Fo^2^+2Fc^2^)/3'
_refine_ls_weighting_scheme calc
_refine_ls_wR_factor_gt 0.2554
_refine_ls_wR_factor_ref 0.3027
_reflns_Friedel_coverage 0.000
_reflns_number_gt 12112
_reflns_number_total 19009
_reflns_threshold_expression 'I > 2\s(I)'
_cod_data_source_file d2sc02494b2.cif
_cod_data_source_block 191111cjj_1
_cod_original_formula_sum 'C61 H83.50 N1.50 O10'
_cod_database_code 1567066
_shelx_shelxl_version_number 2016/6
_shelx_space_group_comment
;
The symmetry employed for this shelxl refinement is uniquely defined
by the following loop, which should always be used as a source of
symmetry information in preference to the above space-group names.
They are only intended as comments.
;
_shelx_estimated_absorpt_t_max 0.976
_shelx_estimated_absorpt_t_min 0.938
_olex2_refinement_description
;
1. Twinned data refinement
 Scales: 0.5714(17)
 0.4286(17)
2. Fixed Uiso
 At 1.2 times of:
  All C(H) groups, All C(H,H) groups, All N(H) groups
 At 1.5 times of:
  All C(H,H,H) groups
3. Restrained distances
 H35C-H23
 2 with sigma of 0.02
4. Uiso/Uaniso restraints and constraints
N23 \\sim C119 \\sim C122 \\sim C120 \\sim C121: within 2A with sigma of 0.01
and sigma for terminal atoms of 0.02
5.a Secondary CH2 refined with riding coordinates:
 C5(H5A,H5B), C9(H9A,H9B), C12(H12A,H12B), C17(H17A,H17B), C20(H20A,H20B),
 C23(H23A,H23B), C28(H28A,H28B), C31(H31A,H31B), C34(H34A,H34B), C39(H39A,H39B),
  C42(H42A,H42B), C45(H45A,H45B), C50(H50A,H50B), C53(H53A,H53B), C54(H54A,
 H54B), C60(H60A,H60B), C64(H64A,H64B), C67(H67A,H67B), C72(H72A,H72B),
 C75(H75A,H75B), C78(H78A,H78B), C83(H83A,H83B), C86(H86A,H86B), C89(H89A,H89B),
  C94(H94A,H94B), C97(H97A,H97B), C100(H10A,H10B), C105(H10F,H10G), C108(H10K,
 H10L), C109(H10M,H10N), C111(H11D,H11E), C112(H11F,H11G), C113(H11H,H11I),
 C114(H11J,H11K), C115(H11L,H11M), C116(H11N,H11O), C117(H11P,H11Q), C118(H11R,
 H11S), C119(H11T,H11U), C120(H12C,H12D), C121(H12E,H12F), C122(H12G,H12H)
5.b Aromatic/amide H refined with riding coordinates:
 C3(H3), C8(H8), C14(H14), C19(H19), C25(H25), C30(H30), C36(H36), C41(H41),
 C47(H47), C52(H52), C58(H58), C63(H63), C69(H69), C74(H74), C80(H80), C85(H85),
  C91(H91), C96(H96), C102(H102), C107(H107), N21(H21), N22(H22), N23(H23)
5.c Idealised Me refined as rotating group:
 C6(H6A,H6B,H6C), C13(H13A,H13B,H13C), C18(H18A,H18B,H18C), C24(H24A,H24B,
 H24C), C29(H29A,H29B,H29C), C35(H35A,H35B,H35C), C40(H40A,H40B,H40C), C46(H46A,
 H46B,H46C), C51(H51A,H51B,H51C), C55(H55A,H55B,H55C), C61(H61A,H61B,H61C),
 C68(H68A,H68B,H68C), C73(H73A,H73B,H73C), C79(H79A,H79B,H79C), C84(H84A,H84B,
 H84C), C90(H90A,H90B,H90C), C95(H95A,H95B,H95C), C101(H10C,H10D,H10E),
 C106(H10H,H10I,H10J), C110(H11A,H11B,H11C)
;
_olex2_submission_special_instructions 'No special instructions were received'

loop_
_space_group_symop_operation_xyz
'x, y, z'
'-x, -y, -z'

loop_
_atom_site_label
_atom_site_type_symbol
_atom_site_fract_x
_atom_site_fract_y
_atom_site_fract_z
_atom_site_U_iso_or_equiv
_atom_site_adp_type
_atom_site_occupancy
_atom_site_site_symmetry_order
_atom_site_calc_flag
_atom_site_refinement_flags_posn
_atom_site_refinement_flags_adp
_atom_site_refinement_flags_occupancy
_atom_site_disorder_assembly
_atom_site_disorder_group
O1 O -0.2733(3) 0.3041(3) 0.12712(16) 0.0351(9) Uani 1 1 d . . . . .
O2 O -0.4035(3) 0.5760(3) 0.05735(19) 0.0374(10) Uani 1 1 d . . . . .
O3 O -0.0676(3) 0.4759(2) 0.05369(18) 0.0346(9) Uani 1 1 d . . . . .
O4 O -0.1642(3) 0.8177(2) 0.12859(16) 0.0349(9) Uani 1 1 d . . . . .
O5 O 0.1117(3) 0.7056(3) 0.24612(18) 0.0415(11) Uani 1 1 d . . . . .
O6 O -0.1512(3) 0.9198(3) 0.34507(16) 0.0402(10) Uani 1 1 d . . . . .
O7 O 0.0043(3) 0.6856(3) 0.43284(19) 0.0411(10) Uani 1 1 d . . . . .
O8 O -0.3613(3) 0.7455(3) 0.41396(19) 0.0426(10) Uani 1 1 d . . . . .
O9 O -0.2283(3) 0.4341(3) 0.36617(17) 0.0437(11) Uani 1 1 d . . . . .
O10 O -0.5084(3) 0.5329(3) 0.23097(18) 0.0405(10) Uani 1 1 d . . . . .
C1 C -0.3030(4) 0.3725(3) 0.1094(2) 0.0303(13) Uani 1 1 d . . . . .
C2 C -0.3807(4) 0.4110(3) 0.1319(2) 0.0277(12) Uani 1 1 d . . . . .
C3 C -0.4142(4) 0.4783(4) 0.1135(2) 0.0309(13) Uani 1 1 d . . . . .
H3 H -0.467226 0.504416 0.127222 0.037 Uiso 1 1 calc R . . . .
C4 C -0.3739(4) 0.5090(3) 0.0761(2) 0.0295(12) Uani 1 1 d . . . . .
C5 C -0.4900(4) 0.6086(4) 0.0698(3) 0.0342(14) Uani 1 1 d . . . . .
H5A H -0.489421 0.634626 0.112830 0.041 Uiso 1 1 calc R . . . .
H5B H -0.537445 0.561103 0.053826 0.041 Uiso 1 1 calc R . . . .
C6 C -0.5077(5) 0.6756(4) 0.0412(3) 0.0409(15) Uani 1 1 d . . . . .
H6A H -0.510102 0.648524 -0.001469 0.061 Uiso 1 1 calc GR . . . .
H6B H -0.459016 0.721073 0.056386 0.061 Uiso 1 1 calc GR . . . .
H6C H -0.565477 0.701270 0.049760 0.061 Uiso 1 1 calc GR . . . .
C7 C -0.2940(4) 0.4712(4) 0.0548(2) 0.0286(12) Uani 1 1 d . . . . .
C8 C -0.2629(4) 0.4030(3) 0.0716(2) 0.0315(13) Uani 1 1 d . . . . .
H8 H -0.211271 0.375396 0.056580 0.038 Uiso 1 1 calc R . . . .
C9 C -0.2453(4) 0.5072(4) 0.0171(2) 0.0334(12) Uani 1 1 d . . . . .
H9A H -0.213737 0.460185 -0.009160 0.040 Uiso 1 1 calc R . . . .
H9B H -0.289964 0.529227 -0.007853 0.040 Uiso 1 1 calc R . . . .
C10 C -0.1779(4) 0.5794(4) 0.0541(2) 0.0293(13) Uani 1 1 d . . . . .
C11 C -0.0889(4) 0.5623(4) 0.0737(2) 0.0297(13) Uani 1 1 d . . . . .
C12 C 0.0231(4) 0.4539(4) 0.0684(3) 0.0350(14) Uani 1 1 d . . . . .
H12A H 0.038956 0.469659 0.111596 0.042 Uiso 1 1 calc R . . . .
H12B H 0.066095 0.485563 0.054406 0.042 Uiso 1 1 calc R . . . .
C13 C 0.0277(5) 0.3587(4) 0.0393(3) 0.0399(15) Uani 1 1 d . . . . .
H13A H 0.007821 0.343376 -0.003060 0.060 Uiso 1 1 calc GR . . . .
H13B H -0.011738 0.328013 0.055655 0.060 Uiso 1 1 calc GR . . . .
H13C H 0.090072 0.341978 0.046145 0.060 Uiso 1 1 calc GR . . . .
C14 C -0.0301(4) 0.6290(4) 0.1120(2) 0.0294(12) Uani 1 1 d . . . . .
H14 H 0.029022 0.616089 0.125658 0.035 Uiso 1 1 calc R . . . .
C15 C -0.0558(4) 0.7137(3) 0.1307(2) 0.0266(12) Uani 1 1 d . . . . .
C16 C -0.1420(4) 0.7313(4) 0.1094(2) 0.0314(13) Uani 1 1 d . . . . .
C17 C -0.2473(4) 0.8396(4) 0.1022(3) 0.0356(14) Uani 1 1 d . . . . .
H17A H -0.298744 0.811043 0.111379 0.043 Uiso 1 1 calc R . . . .
H17B H -0.249977 0.820117 0.058913 0.043 Uiso 1 1 calc R . . . .
C18 C -0.2517(5) 0.9368(4) 0.1268(3) 0.0433(16) Uani 1 1 d . . . . .
H18A H -0.201881 0.964218 0.116014 0.065 Uiso 1 1 calc GR . . . .
H18B H -0.246703 0.955433 0.169725 0.065 Uiso 1 1 calc GR . . . .
H18C H -0.309447 0.954020 0.110607 0.065 Uiso 1 1 calc GR . . . .
C19 C -0.2020(4) 0.6645(3) 0.0724(2) 0.0280(12) Uani 1 1 d . . . . .
H19 H -0.261212 0.677774 0.059285 0.034 Uiso 1 1 calc R . . . .
C20 C 0.0080(4) 0.7843(4) 0.1745(2) 0.0307(13) Uani 1 1 d . . . . .
H20A H -0.001422 0.838721 0.165737 0.037 Uiso 1 1 calc R . . . .
H20B H 0.070872 0.768208 0.169517 0.037 Uiso 1 1 calc R . . . .
C21 C -0.0036(4) 0.8008(4) 0.2377(2) 0.0322(13) Uani 1 1 d . . . . .
C22 C 0.0470(4) 0.7604(4) 0.2720(3) 0.0369(14) Uani 1 1 d . . . . .
C23 C 0.1402(7) 0.6399(6) 0.2679(4) 0.078(3) Uani 1 1 d . . . . .
H23A H 0.087147 0.608301 0.272834 0.094 Uiso 1 1 calc R . . . .
H23B H 0.178104 0.665278 0.306840 0.094 Uiso 1 1 calc R . . . .
C24 C 0.1929(6) 0.5792(5) 0.2263(4) 0.068(2) Uani 1 1 d . . . . .
H24A H 0.168705 0.575488 0.185987 0.102 Uiso 1 1 calc GR . . . .
H24B H 0.188622 0.521633 0.229931 0.102 Uiso 1 1 calc GR . . . .
H24C H 0.256377 0.600459 0.235244 0.102 Uiso 1 1 calc GR . . . .
C25 C 0.0348(4) 0.7749(4) 0.3299(3) 0.0358(14) Uani 1 1 d . . . . .
H25 H 0.072182 0.747896 0.352902 0.043 Uiso 1 1 calc R . . . .
C26 C -0.0325(4) 0.8293(4) 0.3546(2) 0.0294(12) Uani 1 1 d . . . . .
C27 C -0.0846(4) 0.8687(4) 0.3197(3) 0.0319(13) Uani 1 1 d . . . . .
C28 C -0.2295(5) 0.9308(5) 0.3063(3) 0.0520(18) Uani 1 1 d . . . . .
H28A H -0.209872 0.959514 0.279874 0.062 Uiso 1 1 calc R . . . .
H28B H -0.271344 0.969078 0.330150 0.062 Uiso 1 1 calc R . . . .
C29 C -0.2783(5) 0.8461(6) 0.2702(3) 0.064(2) Uani 1 1 d . . . . .
H29A H -0.241046 0.812331 0.241321 0.097 Uiso 1 1 calc GR . . . .
H29B H -0.335744 0.856855 0.249598 0.097 Uiso 1 1 calc GR . . . .
H29C H -0.289988 0.813695 0.295860 0.097 Uiso 1 1 calc GR . . . .
C30 C -0.0693(4) 0.8555(4) 0.2626(2) 0.0324(13) Uani 1 1 d . . . . .
H30 H -0.104473 0.884455 0.239936 0.039 Uiso 1 1 calc R . . . .
C31 C -0.0460(4) 0.8430(4) 0.4174(2) 0.0348(13) Uani 1 1 d . . . . .
H31A H -0.067048 0.902217 0.434884 0.042 Uiso 1 1 calc R . . . .
H31B H 0.012844 0.839271 0.440406 0.042 Uiso 1 1 calc R . . . .
C32 C -0.1136(4) 0.7777(4) 0.4224(2) 0.0312(13) Uani 1 1 d . . . . .
C33 C -0.0883(4) 0.6995(4) 0.4293(2) 0.0314(13) Uani 1 1 d . . . . .
C34 C 0.0317(4) 0.6043(4) 0.4369(3) 0.0461(16) Uani 1 1 d . . . . .
H34A H -0.004207 0.556378 0.405225 0.055 Uiso 1 1 calc R . . . .
H34B H 0.021478 0.600557 0.475225 0.055 Uiso 1 1 calc R . . . .
C35 C 0.1305(5) 0.5965(6) 0.4313(4) 0.070(2) Uani 1 1 d . . . . .
H35A H 0.144517 0.622524 0.402502 0.105 Uiso 1 1 calc GR . . . .
H35B H 0.144400 0.535062 0.418091 0.105 Uiso 1 1 calc GR . . . .
H35C H 0.166827 0.626798 0.469519 0.105 Uiso 1 1 calc DGR . . . .
C36 C -0.1511(4) 0.6398(4) 0.4312(2) 0.0334(13) Uani 1 1 d . . . . .
H36 H -0.131822 0.587446 0.436651 0.040 Uiso 1 1 calc R . . . .
C37 C -0.2436(4) 0.6554(4) 0.4250(2) 0.0322(13) Uani 1 1 d . . . . .
C38 C -0.2681(4) 0.7329(4) 0.4193(2) 0.0310(12) Uani 1 1 d . . . . .
C39 C -0.3897(4) 0.8298(4) 0.4202(3) 0.0420(15) Uani 1 1 d . . . . .
H39A H -0.374751 0.847570 0.387396 0.050 Uiso 1 1 calc R . . . .
H39B H -0.359588 0.872077 0.457727 0.050 Uiso 1 1 calc R . . . .
C40 C -0.4919(5) 0.8261(5) 0.4193(3) 0.0542(18) Uani 1 1 d . . . . .
H40A H -0.521254 0.788931 0.380436 0.081 Uiso 1 1 calc GR . . . .
H40B H -0.514086 0.884777 0.427883 0.081 Uiso 1 1 calc GR . . . .
H40C H -0.506023 0.802318 0.449190 0.081 Uiso 1 1 calc GR . . . .
C41 C -0.2051(4) 0.7935(4) 0.4180(2) 0.0361(14) Uani 1 1 d . . . . .
H41 H -0.224468 0.846744 0.414082 0.043 Uiso 1 1 calc R . . . .
C42 C -0.3122(4) 0.5862(4) 0.4216(2) 0.0349(13) Uani 1 1 d . . . . .
H42A H -0.364994 0.613764 0.439430 0.042 Uiso 1 1 calc R . . . .
H42B H -0.285461 0.549957 0.444409 0.042 Uiso 1 1 calc R . . . .
C43 C -0.3431(4) 0.5293(4) 0.3585(2) 0.0324(13) Uani 1 1 d . . . . .
C44 C -0.3011(4) 0.4544(4) 0.3311(2) 0.0334(13) Uani 1 1 d . . . . .
C45 C -0.1904(5) 0.3529(5) 0.3448(3) 0.0500(17) Uani 1 1 d . . . . .
H45A H -0.161825 0.348992 0.309808 0.060 Uiso 1 1 calc R . . . .
H45B H -0.237862 0.305675 0.333318 0.060 Uiso 1 1 calc R . . . .
C46 C -0.1203(6) 0.3448(6) 0.3936(3) 0.069(2) Uani 1 1 d . . . . .
H46A H -0.093922 0.287927 0.380473 0.104 Uiso 1 1 calc GR . . . .
H46B H -0.149006 0.350522 0.428349 0.104 Uiso 1 1 calc GR . . . .
H46C H -0.072621 0.390638 0.403614 0.104 Uiso 1 1 calc GR . . . .
C47 C -0.3265(4) 0.4065(4) 0.2719(2) 0.0320(13) Uani 1 1 d . . . . .
H47 H -0.296047 0.355685 0.254079 0.038 Uiso 1 1 calc R . . . .
C48 C -0.3968(4) 0.4329(4) 0.2387(2) 0.0323(13) Uani 1 1 d . . . . .
C49 C -0.4384(4) 0.5087(4) 0.2658(2) 0.0336(13) Uani 1 1 d . . . . .
C50 C -0.5307(5) 0.6218(4) 0.2498(3) 0.0493(18) Uani 1 1 d . . . . .
H50A H -0.549798 0.636811 0.289088 0.059 Uiso 1 1 calc R . . . .
H50B H -0.582905 0.628917 0.222289 0.059 Uiso 1 1 calc R . . . .
C51 C -0.4569(6) 0.6835(5) 0.2532(3) 0.065(2) Uani 1 1 d . . . . .
H51A H -0.440242 0.672035 0.213984 0.097 Uiso 1 1 calc GR . . . .
H51B H -0.404378 0.676599 0.279937 0.097 Uiso 1 1 calc GR . . . .
H51C H -0.476842 0.742886 0.268032 0.097 Uiso 1 1 calc GR . . . .
C52 C -0.4136(4) 0.5544(4) 0.3251(3) 0.0356(14) Uani 1 1 d . . . . .
H52 H -0.445458 0.603969 0.343375 0.043 Uiso 1 1 calc R . . . .
C53 C -0.4252(4) 0.3805(4) 0.1733(2) 0.0314(13) Uani 1 1 d . . . . .
H53A H -0.411304 0.319110 0.166780 0.038 Uiso 1 1 calc R . . . .
H53B H -0.491476 0.382558 0.163677 0.038 Uiso 1 1 calc R . . . .
C54 C -0.2013(4) 0.2561(4) 0.0989(3) 0.0399(15) Uani 1 1 d . . . . .
H54A H -0.146268 0.294520 0.107593 0.048 Uiso 1 1 calc R . . . .
H54B H -0.219736 0.232903 0.055699 0.048 Uiso 1 1 calc R . . . .
C55 C -0.1833(5) 0.1837(4) 0.1223(3) 0.0475(17) Uani 1 1 d . . . . .
H55A H -0.134314 0.150153 0.104281 0.071 Uiso 1 1 calc GR . . . .
H55B H -0.238017 0.145901 0.113052 0.071 Uiso 1 1 calc GR . . . .
H55C H -0.165530 0.207529 0.165080 0.071 Uiso 1 1 calc GR . . . .
O11 O -0.6645(3) -0.1889(3) 0.12866(16) 0.0362(9) Uani 1 1 d . . . . .
O12 O -0.5678(3) 0.0781(3) 0.05404(18) 0.0369(10) Uani 1 1 d . . . . .
O13 O -0.9038(3) -0.0186(2) 0.05750(18) 0.0377(10) Uani 1 1 d . . . . .
O14 O -0.7717(3) 0.3227(2) 0.12730(17) 0.0350(9) Uani 1 1 d . . . . .
O15 O -1.0078(3) 0.1978(3) 0.23107(17) 0.0390(10) Uani 1 1 d . . . . .
O16 O -0.7298(3) 0.4326(3) 0.36603(16) 0.0424(10) Uani 1 1 d . . . . .
O17 O -0.8606(3) 0.1683(3) 0.41392(18) 0.0390(10) Uani 1 1 d . . . . .
O18 O -0.4960(3) 0.2468(3) 0.43280(18) 0.0398(10) Uani 1 1 d . . . . .
O19 O -0.6509(3) -0.0751(3) 0.34520(17) 0.0425(10) Uani 1 1 d . . . . .
O20 O -0.3888(3) 0.0407(3) 0.24620(19) 0.0436(11) Uani 1 1 d . . . . .
C56 C -0.6420(4) -0.1220(3) 0.1097(2) 0.0314(13) Uani 1 1 d . . . . .
C57 C -0.5561(4) -0.0833(4) 0.1306(2) 0.0290(12) Uani 1 1 d . . . . .
C58 C -0.5301(4) -0.0169(4) 0.1116(2) 0.0299(12) Uani 1 1 d . . . . .
H58 H -0.470766 0.009205 0.124628 0.036 Uiso 1 1 calc R . . . .
C59 C -0.5898(4) 0.0115(3) 0.0737(2) 0.0276(12) Uani 1 1 d . . . . .
C60 C -0.4774(4) 0.1134(4) 0.0682(3) 0.0371(14) Uani 1 1 d . . . . .
H60A H -0.435258 0.067241 0.053391 0.045 Uiso 1 1 calc R . . . .
H60B H -0.460692 0.139859 0.111393 0.045 Uiso 1 1 calc R . . . .
C61 C -0.4728(5) 0.1806(4) 0.0397(3) 0.0399(15) Uani 1 1 d . . . . .
H61A H -0.486950 0.153066 -0.003129 0.060 Uiso 1 1 calc GR . . . .
H61B H -0.411825 0.208206 0.049886 0.060 Uiso 1 1 calc GR . . . .
H61C H -0.516646 0.224488 0.053472 0.060 Uiso 1 1 calc GR . . . .
C62 C -0.6764(4) -0.0251(4) 0.0544(2) 0.0317(13) Uani 1 1 d . . . . .
C63 C -0.7024(4) -0.0923(3) 0.0722(2) 0.0283(12) Uani 1 1 d . . . . .
H63 H -0.761736 -0.118483 0.058809 0.034 Uiso 1 1 calc R . . . .
C64 C -0.7459(4) 0.0103(4) 0.0170(2) 0.0324(12) Uani 1 1 d . . . . .
H64A H -0.715024 0.031493 -0.009315 0.039 Uiso 1 1 calc R . . . .
H64B H -0.790223 -0.037071 -0.007860 0.039 Uiso 1 1 calc R . . . .
C65 C -0.7953(4) 0.0836(4) 0.0550(2) 0.0301(13) Uani 1 1 d . . . . .
C66 C -0.8732(4) 0.0665(4) 0.0761(2) 0.0289(12) Uani 1 1 d . . . . .
C67 C -0.9887(4) -0.0390(4) 0.0702(3) 0.0363(14) Uani 1 1 d . . . . .
H67A H -1.036627 -0.007447 0.054661 0.044 Uiso 1 1 calc R . . . .
H67B H -0.987474 -0.022342 0.113266 0.044 Uiso 1 1 calc R . . . .
C68 C -1.0065(5) -0.1349(4) 0.0413(3) 0.0409(15) Uani 1 1 d . . . . .
H68A H -1.005507 -0.150693 -0.001021 0.061 Uiso 1 1 calc GR . . . .
H68B H -1.065944 -0.151480 0.047983 0.061 Uiso 1 1 calc GR . . . .
H68C H -0.959810 -0.165274 0.058109 0.061 Uiso 1 1 calc GR . . . .
C69 C -0.9136(4) 0.1355(4) 0.1137(2) 0.0313(13) Uani 1 1 d . . . . .
H69 H -0.966825 0.123563 0.127404 0.038 Uiso 1 1 calc R . . . .
C70 C -0.8797(4) 0.2210(4) 0.1320(2) 0.0327(13) Uani 1 1 d . . . . .
C71 C -0.8046(4) 0.2362(4) 0.1092(2) 0.0316(13) Uani 1 1 d . . . . .
C72 C -0.7014(4) 0.3424(4) 0.0994(3) 0.0381(15) Uani 1 1 d . . . . .
H72A H -0.719948 0.322087 0.056235 0.046 Uiso 1 1 calc R . . . .
H72B H -0.646131 0.312917 0.108111 0.046 Uiso 1 1 calc R . . . .
C73 C -0.6832(5) 0.4382(4) 0.1223(3) 0.0456(16) Uani 1 1 d . . . . .
H73A H -0.631515 0.453001 0.106283 0.068 Uiso 1 1 calc GR . . . .
H73B H -0.669693 0.458143 0.165361 0.068 Uiso 1 1 calc GR . . . .
H73C H -0.736610 0.466419 0.110468 0.068 Uiso 1 1 calc GR . . . .
C74 C -0.7621(4) 0.1695(4) 0.0713(2) 0.0305(13) Uani 1 1 d . . . . .
H74 H -0.710552 0.182509 0.056382 0.037 Uiso 1 1 calc R . . . .
C75 C -0.9255(4) 0.2929(4) 0.1736(2) 0.0328(13) Uani 1 1 d . . . . .
H75A H -0.991653 0.280312 0.164062 0.039 Uiso 1 1 calc R . . . .
H75B H -0.912600 0.347938 0.167015 0.039 Uiso 1 1 calc R . . . .
C76 C -0.8965(4) 0.3057(4) 0.2383(2) 0.0284(12) Uani 1 1 d . . . . .
C77 C -0.9389(4) 0.2573(4) 0.2651(2) 0.0324(13) Uani 1 1 d . . . . .
C78 C -1.0316(5) 0.1287(4) 0.2494(3) 0.0457(17) Uani 1 1 d . . . . .
H78A H -1.084061 0.094660 0.221742 0.055 Uiso 1 1 calc R . . . .
H78B H -1.050631 0.152936 0.288711 0.055 Uiso 1 1 calc R . . . .
C79 C -0.9562(6) 0.0686(5) 0.2525(3) 0.063(2) Uani 1 1 d . . . . .
H79A H -0.932881 0.048611 0.214813 0.094 Uiso 1 1 calc GR . . . .
H79B H -0.979134 0.018462 0.260651 0.094 Uiso 1 1 calc GR . . . .
H79C H -0.907427 0.099586 0.283915 0.094 Uiso 1 1 calc GR . . . .
C80 C -0.9131(4) 0.2704(4) 0.3255(2) 0.0324(13) Uani 1 1 d . . . . .
H80 H -0.943688 0.237932 0.343654 0.039 Uiso 1 1 calc R . . . .
C81 C -0.8432(4) 0.3302(4) 0.3587(2) 0.0316(13) Uani 1 1 d . . . . .
C82 C -0.7998(4) 0.3762(4) 0.3315(2) 0.0327(13) Uani 1 1 d . . . . .
C83 C -0.6897(5) 0.4916(5) 0.3447(3) 0.0506(18) Uani 1 1 d . . . . .
H83A H -0.736468 0.526582 0.331533 0.061 Uiso 1 1 calc R . . . .
H83B H -0.659242 0.459764 0.310789 0.061 Uiso 1 1 calc R . . . .
C84 C -0.6221(6) 0.5497(6) 0.3938(3) 0.068(2) Uani 1 1 d . . . . .
H84A H -0.601095 0.597608 0.382509 0.101 Uiso 1 1 calc GR . . . .
H84B H -0.570590 0.516246 0.401705 0.101 Uiso 1 1 calc GR . . . .
H84C H -0.650614 0.573131 0.429356 0.101 Uiso 1 1 calc GR . . . .
C85 C -0.8263(4) 0.3655(4) 0.2720(2) 0.0336(13) Uani 1 1 d . . . . .
H85 H -0.796339 0.399158 0.254391 0.040 Uiso 1 1 calc R . . . .
C86 C -0.8123(4) 0.3365(4) 0.4220(2) 0.0389(14) Uani 1 1 d . . . . .
H86A H -0.785885 0.395598 0.444794 0.047 Uiso 1 1 calc R . . . .
H86B H -0.864930 0.326296 0.439740 0.047 Uiso 1 1 calc R . . . .
C87 C -0.7425(4) 0.2705(4) 0.4255(2) 0.0330(13) Uani 1 1 d . . . . .
C88 C -0.7691(4) 0.1858(4) 0.4193(2) 0.0332(13) Uani 1 1 d . . . . .
C89 C -0.8905(4) 0.0906(4) 0.4210(3) 0.0397(15) Uani 1 1 d . . . . .
H89A H -0.861150 0.086816 0.458928 0.048 Uiso 1 1 calc R . . . .
H89B H -0.875307 0.039405 0.388777 0.048 Uiso 1 1 calc R . . . .
C90 C -0.9914(5) 0.0937(5) 0.4194(3) 0.0520(18) Uani 1 1 d . . . . .
H90A H -1.019061 0.102956 0.383257 0.078 Uiso 1 1 calc GR . . . .
H90B H -1.005277 0.141520 0.453595 0.078 Uiso 1 1 calc GR . . . .
H90C H -1.015649 0.038750 0.420490 0.078 Uiso 1 1 calc GR . . . .
C91 C -0.7049(4) 0.1245(4) 0.4184(2) 0.0334(13) Uani 1 1 d . . . . .
H91 H -0.723911 0.067449 0.415045 0.040 Uiso 1 1 calc R . . . .
C92 C -0.6152(4) 0.1442(4) 0.4222(2) 0.0317(13) Uani 1 1 d . . . . .
C93 C -0.5878(4) 0.2299(4) 0.4291(2) 0.0347(14) Uani 1 1 d . . . . .
C94 C -0.4671(5) 0.3327(4) 0.4374(3) 0.0473(17) Uani 1 1 d . . . . .
H94A H -0.478124 0.374537 0.475593 0.057 Uiso 1 1 calc R . . . .
H94B H -0.502448 0.349274 0.405619 0.057 Uiso 1 1 calc R . . . .
C95 C -0.3708(5) 0.3359(5) 0.4328(4) 0.065(2) Uani 1 1 d . . . . .
H95A H -0.360644 0.296936 0.393979 0.098 Uiso 1 1 calc GR . . . .
H95B H -0.336205 0.317473 0.463403 0.098 Uiso 1 1 calc GR . . . .
H95C H -0.350998 0.395343 0.437789 0.098 Uiso 1 1 calc GR . . . .
C96 C -0.6513(4) 0.2913(4) 0.4312(2) 0.0344(14) Uani 1 1 d . . . . .
H96 H -0.632104 0.349228 0.436820 0.041 Uiso 1 1 calc R . . . .
C97 C -0.5453(4) 0.0747(4) 0.4180(2) 0.0354(14) Uani 1 1 d . . . . .
H97A H -0.564898 0.033210 0.436051 0.042 Uiso 1 1 calc R . . . .
H97B H -0.486616 0.102768 0.440561 0.042 Uiso 1 1 calc R . . . .
C98 C -0.5325(4) 0.0249(4) 0.3543(2) 0.0356(14) Uani 1 1 d . . . . .
C99 C -0.5848(4) -0.0481(4) 0.3201(3) 0.0319(13) Uani 1 1 d . . . . .
C100 C -0.7272(5) -0.1258(5) 0.3069(3) 0.0534(19) Uani 1 1 d . . . . .
H10A H -0.767918 -0.142089 0.330629 0.064 Uiso 1 1 calc R . . . .
H10B H -0.706274 -0.179903 0.280074 0.064 Uiso 1 1 calc R . . . .
C101 C -0.7795(5) -0.0771(6) 0.2707(3) 0.063(2) Uani 1 1 d . . . . .
H10C H -0.742537 -0.068773 0.242695 0.095 Uiso 1 1 calc GR . . . .
H10D H -0.794439 -0.020486 0.296848 0.095 Uiso 1 1 calc GR . . . .
H10E H -0.835388 -0.110760 0.249144 0.095 Uiso 1 1 calc GR . . . .
C102 C -0.5696(4) -0.0932(4) 0.2625(2) 0.0316(13) Uani 1 1 d . . . . .
H102 H -0.604578 -0.145075 0.240065 0.038 Uiso 1 1 calc R . . . .
C103 C -0.5044(4) -0.0632(4) 0.2377(2) 0.0314(13) Uani 1 1 d . . . . .
C104 C -0.4527(4) 0.0120(4) 0.2718(2) 0.0324(13) Uani 1 1 d . . . . .
C105 C -0.3585(7) 0.1281(5) 0.2685(4) 0.075(3) Uani 1 1 d . . . . .
H10F H -0.319587 0.140392 0.306913 0.090 Uiso 1 1 calc R . . . .
H10G H -0.410740 0.165544 0.274380 0.090 Uiso 1 1 calc R . . . .
C106 C -0.3064(6) 0.1468(5) 0.2260(3) 0.064(2) Uani 1 1 d . . . . .
H10H H -0.342387 0.126933 0.186716 0.096 Uiso 1 1 calc GR . . . .
H10I H -0.249934 0.116426 0.224990 0.096 Uiso 1 1 calc GR . . . .
H10J H -0.292669 0.209465 0.238319 0.096 Uiso 1 1 calc GR . . . .
C107 C -0.4652(4) 0.0543(4) 0.3301(2) 0.0339(13) Uani 1 1 d . . . . .
H107 H -0.427383 0.103795 0.353609 0.041 Uiso 1 1 calc R . . . .
C108 C -0.4916(4) -0.1111(4) 0.1741(2) 0.0298(13) Uani 1 1 d . . . . .
H10K H -0.428687 -0.099965 0.169252 0.036 Uiso 1 1 calc R . . . .
H10L H -0.501186 -0.174286 0.165402 0.036 Uiso 1 1 calc R . . . .
C109 C -0.7472(4) -0.2375(4) 0.1017(3) 0.0378(15) Uani 1 1 d . . . . .
H10M H -0.748736 -0.262156 0.058556 0.045 Uiso 1 1 calc R . . . .
H10N H -0.798946 -0.199930 0.110002 0.045 Uiso 1 1 calc R . . . .
C110 C -0.7519(5) -0.3088(4) 0.1271(3) 0.0443(16) Uani 1 1 d . . . . .
H11A H -0.806297 -0.346338 0.107657 0.067 Uiso 1 1 calc GR . . . .
H11B H -0.754405 -0.283522 0.169356 0.067 Uiso 1 1 calc GR . . . .
H11C H -0.698280 -0.343102 0.120864 0.067 Uiso 1 1 calc GR . . . .
N21 N -0.1062(7) 0.5420(5) 0.2928(3) 0.100(3) Uani 1 1 d . . . . .
H21 H -0.080280 0.548302 0.328759 0.120 Uiso 1 1 calc R . . . .
C111 C -0.1711(7) 0.5989(6) 0.2721(3) 0.077(3) Uani 1 1 d . . . . .
H11D H -0.233441 0.585079 0.276591 0.093 Uiso 1 1 calc R . . . .
H11E H -0.155192 0.660739 0.295256 0.093 Uiso 1 1 calc R . . . .
C112 C -0.1643(6) 0.5821(6) 0.2104(3) 0.075(3) Uani 1 1 d . . . . .
H11F H -0.144806 0.635845 0.204397 0.090 Uiso 1 1 calc R . . . .
H11G H -0.223485 0.560530 0.185712 0.090 Uiso 1 1 calc R . . . .
C113 C -0.0961(6) 0.5152(5) 0.1947(3) 0.060(2) Uani 1 1 d . . . . .
H11H H -0.112797 0.475194 0.153820 0.072 Uiso 1 1 calc R . . . .
H11I H -0.035493 0.542727 0.198720 0.072 Uiso 1 1 calc R . . . .
C114 C -0.0968(7) 0.4702(6) 0.2351(4) 0.081(3) Uani 1 1 d . . . . .
H11J H -0.039923 0.440217 0.238697 0.098 Uiso 1 1 calc R . . . .
H11K H -0.148438 0.427003 0.223000 0.098 Uiso 1 1 calc R . . . .
N22 N -0.5961(6) 0.1792(5) 0.1948(3) 0.085(2) Uani 1 1 d . . . . .
H22 H -0.562847 0.160744 0.166385 0.102 Uiso 1 1 calc R . . . .
C115 C -0.6629(7) 0.1287(6) 0.2109(4) 0.080(3) Uani 1 1 d . . . . .
H11L H -0.722110 0.124527 0.185980 0.096 Uiso 1 1 calc R . . . .
H11M H -0.642756 0.069321 0.205507 0.096 Uiso 1 1 calc R . . . .
C116 C -0.6707(6) 0.1741(5) 0.2724(3) 0.063(2) Uani 1 1 d . . . . .
H11N H -0.654321 0.136168 0.296046 0.076 Uiso 1 1 calc R . . . .
H11O H -0.733359 0.191734 0.276522 0.076 Uiso 1 1 calc R . . . .
C117 C -0.6074(6) 0.2517(5) 0.2925(3) 0.069(2) Uani 1 1 d . . . . .
H11P H -0.548622 0.240475 0.312272 0.083 Uiso 1 1 calc R . . . .
H11Q H -0.633172 0.302533 0.319492 0.083 Uiso 1 1 calc R . . . .
C118 C -0.5976(8) 0.2649(6) 0.2357(4) 0.086(3) Uani 1 1 d . . . . .
H11R H -0.649189 0.295681 0.223267 0.103 Uiso 1 1 calc R . . . .
H11S H -0.540809 0.298695 0.239503 0.103 Uiso 1 1 calc R . . . .
N23 N 0.2270(10) 0.8011(7) 0.5062(5) 0.150(3) Uani 1 1 d . U . . .
H23 H 0.202026 0.751608 0.504710 0.180 Uiso 1 1 calc DR . . . .
C119 C 0.2367(11) 0.8676(8) 0.5502(5) 0.119(3) Uani 1 1 d . U . . .
H11T H 0.290106 0.863776 0.578025 0.143 Uiso 1 1 calc R . . . .
H11U H 0.182797 0.873760 0.570367 0.143 Uiso 1 1 calc R . . . .
C120 C 0.2488(9) 0.9427(7) 0.5319(4) 0.104(3) Uani 1 1 d . U . . .
H12C H 0.305242 0.976562 0.553708 0.125 Uiso 1 1 calc R . . . .
H12D H 0.197453 0.980939 0.540100 0.125 Uiso 1 1 calc R . . . .
C121 C 0.2532(9) 0.9097(6) 0.4679(4) 0.100(3) Uani 1 1 d . U . . .
H12E H 0.197107 0.920597 0.445178 0.120 Uiso 1 1 calc R . . . .
H12F H 0.305448 0.937153 0.458687 0.120 Uiso 1 1 calc R . . . .
C122 C 0.2639(11) 0.8158(7) 0.4550(6) 0.127(3) Uani 1 1 d . U . . .
H12G H 0.328070 0.801305 0.454781 0.152 Uiso 1 1 calc R . . . .
H12H H 0.228155 0.781275 0.416862 0.152 Uiso 1 1 calc R . . . .

loop_
_atom_site_aniso_label
_atom_site_aniso_U_11
_atom_site_aniso_U_22
_atom_site_aniso_U_33
_atom_site_aniso_U_23
_atom_site_aniso_U_13
_atom_site_aniso_U_12
O1 0.044(2) 0.033(2) 0.032(2) 0.0136(18) 0.0102(19) 0.0137(19)
O2 0.038(2) 0.033(2) 0.050(3) 0.026(2) 0.006(2) 0.0078(19)
O3 0.036(2) 0.027(2) 0.037(2) 0.0081(18) 0.0005(18) 0.0036(17)
O4 0.048(2) 0.021(2) 0.032(2) 0.0057(18) 0.0010(19) 0.0043(18)
O5 0.053(3) 0.041(3) 0.041(2) 0.024(2) 0.019(2) 0.019(2)
O6 0.048(3) 0.045(2) 0.025(2) 0.0087(19) 0.0030(19) 0.018(2)
O7 0.038(2) 0.043(3) 0.047(3) 0.022(2) 0.003(2) 0.0062(19)
O8 0.042(2) 0.040(2) 0.046(3) 0.012(2) 0.010(2) 0.009(2)
O9 0.057(3) 0.039(2) 0.031(2) 0.011(2) -0.002(2) 0.011(2)
O10 0.046(3) 0.035(2) 0.034(2) 0.0075(19) -0.0036(19) 0.0044(19)
C1 0.043(3) 0.021(3) 0.022(3) 0.006(2) -0.005(2) -0.006(2)
C2 0.036(3) 0.020(3) 0.024(3) 0.005(2) 0.003(2) 0.003(2)
C3 0.034(3) 0.027(3) 0.024(3) 0.001(2) -0.001(2) 0.000(2)
C4 0.037(3) 0.023(3) 0.026(3) 0.007(2) -0.002(2) -0.001(2)
C5 0.039(3) 0.031(3) 0.029(3) 0.007(3) -0.002(3) 0.003(3)
C6 0.053(4) 0.032(3) 0.035(3) 0.011(3) 0.001(3) 0.009(3)
C7 0.033(3) 0.027(3) 0.021(3) 0.004(2) -0.002(2) -0.001(2)
C8 0.042(3) 0.021(3) 0.025(3) 0.002(2) -0.002(3) -0.003(2)
C9 0.045(3) 0.035(3) 0.020(3) 0.009(3) 0.007(3) -0.001(3)
C10 0.039(3) 0.025(3) 0.027(3) 0.011(2) 0.009(2) -0.001(2)
C11 0.044(3) 0.023(3) 0.023(3) 0.008(2) 0.007(3) -0.002(2)
C12 0.037(3) 0.030(3) 0.040(3) 0.014(3) 0.008(3) 0.009(3)
C13 0.049(4) 0.032(3) 0.039(4) 0.013(3) 0.008(3) 0.010(3)
C14 0.034(3) 0.030(3) 0.026(3) 0.011(2) 0.005(2) -0.001(2)
C15 0.033(3) 0.027(3) 0.022(3) 0.009(2) 0.011(2) 0.001(2)
C16 0.044(3) 0.024(3) 0.032(3) 0.015(3) 0.009(3) 0.007(3)
C17 0.045(4) 0.028(3) 0.036(3) 0.013(3) 0.007(3) 0.016(3)
C18 0.055(4) 0.037(4) 0.042(4) 0.016(3) 0.012(3) 0.014(3)
C19 0.033(3) 0.026(3) 0.024(3) 0.008(2) 0.000(2) 0.001(2)
C20 0.039(3) 0.027(3) 0.029(3) 0.012(2) 0.007(3) -0.001(2)
C21 0.046(4) 0.026(3) 0.026(3) 0.011(2) 0.004(3) 0.004(3)
C22 0.050(4) 0.025(3) 0.036(3) 0.010(3) 0.009(3) 0.005(3)
C23 0.104(7) 0.074(6) 0.091(7) 0.057(5) 0.056(6) 0.049(5)
C24 0.098(6) 0.057(5) 0.070(5) 0.041(4) 0.035(5) 0.039(5)
C25 0.041(3) 0.034(3) 0.032(3) 0.012(3) 0.003(3) -0.001(3)
C26 0.034(3) 0.030(3) 0.022(3) 0.008(2) -0.001(2) -0.004(2)
C27 0.040(3) 0.022(3) 0.031(3) 0.006(2) 0.003(3) 0.001(2)
C28 0.057(4) 0.062(5) 0.039(4) 0.021(3) 0.004(3) 0.030(4)
C29 0.047(4) 0.097(6) 0.046(4) 0.022(4) 0.000(3) 0.011(4)
C30 0.041(3) 0.028(3) 0.026(3) 0.010(2) -0.006(3) -0.010(3)
C31 0.041(3) 0.036(3) 0.025(3) 0.009(3) 0.001(3) 0.000(3)
C32 0.039(3) 0.032(3) 0.019(3) 0.004(2) 0.006(3) 0.001(3)
C33 0.035(3) 0.034(3) 0.018(3) 0.003(2) -0.002(2) -0.001(3)
C34 0.037(4) 0.053(4) 0.051(4) 0.023(3) 0.003(3) 0.009(3)
C35 0.060(5) 0.075(6) 0.086(6) 0.040(5) 0.015(5) 0.031(4)
C36 0.050(4) 0.029(3) 0.020(3) 0.008(2) 0.003(3) 0.004(3)
C37 0.039(3) 0.038(3) 0.019(3) 0.008(2) 0.007(2) 0.002(3)
C38 0.029(3) 0.036(3) 0.026(3) 0.008(3) 0.004(2) 0.009(3)
C39 0.052(4) 0.040(4) 0.037(3) 0.013(3) 0.013(3) 0.014(3)
C40 0.044(4) 0.070(5) 0.047(4) 0.019(4) 0.006(3) 0.018(4)
C41 0.051(4) 0.034(3) 0.024(3) 0.011(3) 0.006(3) 0.014(3)
C42 0.047(4) 0.035(3) 0.021(3) 0.008(3) 0.005(3) -0.005(3)
C43 0.036(3) 0.039(3) 0.023(3) 0.009(3) 0.013(2) 0.000(3)
C44 0.040(3) 0.035(3) 0.025(3) 0.013(3) 0.001(3) 0.007(3)
C45 0.055(4) 0.057(5) 0.039(4) 0.019(3) 0.002(3) 0.015(4)
C46 0.069(5) 0.098(7) 0.037(4) 0.023(4) -0.002(4) 0.037(5)
C47 0.046(3) 0.028(3) 0.024(3) 0.011(2) 0.005(3) 0.005(3)
C48 0.043(3) 0.028(3) 0.023(3) 0.006(2) 0.005(3) -0.007(3)
C49 0.036(3) 0.034(3) 0.027(3) 0.008(3) -0.003(2) -0.004(3)
C50 0.058(4) 0.044(4) 0.039(4) 0.007(3) 0.001(3) 0.014(3)
C51 0.088(6) 0.048(4) 0.054(5) 0.021(4) -0.011(4) 0.000(4)
C52 0.039(3) 0.037(3) 0.029(3) 0.007(3) 0.008(3) 0.000(3)
C53 0.037(3) 0.027(3) 0.029(3) 0.008(2) 0.002(2) -0.007(2)
C54 0.045(4) 0.040(4) 0.036(4) 0.013(3) 0.010(3) 0.005(3)
C55 0.058(4) 0.037(4) 0.052(4) 0.021(3) 0.004(3) 0.006(3)
O11 0.048(2) 0.031(2) 0.030(2) 0.0138(18) -0.0017(19) -0.0073(19)
O12 0.040(2) 0.036(2) 0.041(2) 0.023(2) 0.0003(19) -0.0029(19)
O13 0.044(2) 0.025(2) 0.043(2) 0.0096(19) 0.006(2) -0.0036(18)
O14 0.045(2) 0.021(2) 0.037(2) 0.0074(18) 0.0054(19) -0.0029(18)
O15 0.045(2) 0.041(2) 0.029(2) 0.0127(19) 0.0002(19) -0.008(2)
O16 0.053(3) 0.042(2) 0.029(2) 0.010(2) 0.000(2) -0.009(2)
O17 0.040(2) 0.043(2) 0.039(2) 0.020(2) 0.0071(19) -0.0034(19)
O18 0.036(2) 0.040(2) 0.039(2) 0.010(2) 0.0021(19) -0.0060(19)
O19 0.050(3) 0.048(3) 0.029(2) 0.012(2) 0.004(2) -0.010(2)
O20 0.053(3) 0.034(2) 0.041(2) 0.005(2) 0.017(2) -0.006(2)
C56 0.049(4) 0.019(3) 0.028(3) 0.007(2) 0.015(3) 0.008(3)
C57 0.037(3) 0.025(3) 0.025(3) 0.007(2) 0.011(2) -0.001(2)
C58 0.033(3) 0.032(3) 0.023(3) 0.007(2) 0.003(2) -0.002(2)
C59 0.040(3) 0.020(3) 0.023(3) 0.008(2) 0.003(2) 0.005(2)
C60 0.044(4) 0.034(3) 0.036(3) 0.016(3) 0.005(3) -0.008(3)
C61 0.051(4) 0.031(3) 0.036(3) 0.009(3) 0.009(3) -0.003(3)
C62 0.046(4) 0.027(3) 0.020(3) 0.005(2) 0.006(3) 0.007(3)
C63 0.040(3) 0.020(3) 0.025(3) 0.008(2) 0.004(2) 0.003(2)
C64 0.048(3) 0.031(3) 0.020(2) 0.008(3) 0.011(3) 0.010(3)
C65 0.038(3) 0.030(3) 0.022(3) 0.010(2) -0.001(2) 0.000(2)
C66 0.034(3) 0.027(3) 0.022(3) 0.008(2) -0.003(2) -0.001(2)
C67 0.042(4) 0.032(3) 0.033(3) 0.010(3) 0.002(3) -0.006(3)
C68 0.051(4) 0.030(3) 0.040(4) 0.010(3) 0.005(3) -0.007(3)
C69 0.037(3) 0.029(3) 0.027(3) 0.011(2) -0.003(2) 0.001(2)
C70 0.048(4) 0.029(3) 0.021(3) 0.010(2) 0.001(3) -0.001(3)
C71 0.049(4) 0.021(3) 0.023(3) 0.009(2) -0.002(3) -0.002(3)
C72 0.048(4) 0.031(3) 0.036(3) 0.010(3) 0.014(3) 0.001(3)
C73 0.057(4) 0.034(4) 0.043(4) 0.013(3) -0.002(3) -0.007(3)
C74 0.035(3) 0.031(3) 0.026(3) 0.012(3) 0.001(2) 0.000(3)
C75 0.044(3) 0.030(3) 0.028(3) 0.014(3) 0.007(3) 0.005(3)
C76 0.035(3) 0.031(3) 0.017(3) 0.004(2) 0.003(2) 0.003(2)
C77 0.038(3) 0.033(3) 0.025(3) 0.007(2) 0.009(3) 0.006(3)
C78 0.051(4) 0.046(4) 0.037(4) 0.011(3) 0.001(3) -0.023(3)
C79 0.099(6) 0.039(4) 0.041(4) 0.010(3) -0.008(4) 0.002(4)
C80 0.044(3) 0.029(3) 0.024(3) 0.006(2) 0.007(3) 0.005(3)
C81 0.042(3) 0.030(3) 0.024(3) 0.007(2) 0.012(3) 0.008(3)
C82 0.041(3) 0.032(3) 0.020(3) 0.005(2) 0.000(2) -0.001(3)
C83 0.059(4) 0.050(4) 0.040(4) 0.010(3) 0.011(3) -0.014(3)
C84 0.067(5) 0.081(6) 0.043(4) 0.010(4) -0.002(4) -0.037(4)
C85 0.045(4) 0.035(3) 0.024(3) 0.012(2) 0.011(3) 0.004(3)
C86 0.049(4) 0.048(4) 0.018(3) 0.011(3) 0.000(3) 0.003(3)
C87 0.047(4) 0.035(3) 0.018(3) 0.011(2) 0.004(3) 0.004(3)
C88 0.036(3) 0.044(4) 0.019(3) 0.011(3) 0.003(3) -0.003(3)
C89 0.048(4) 0.038(3) 0.034(3) 0.012(3) 0.010(3) -0.005(3)
C90 0.050(4) 0.068(5) 0.044(4) 0.022(4) 0.018(3) -0.006(4)
C91 0.047(4) 0.034(3) 0.019(3) 0.010(2) 0.003(3) -0.001(3)
C92 0.040(3) 0.038(3) 0.017(3) 0.007(2) 0.006(2) -0.001(3)
C93 0.042(4) 0.042(4) 0.018(3) 0.007(3) 0.005(3) 0.000(3)
C94 0.055(4) 0.044(4) 0.036(4) 0.007(3) 0.000(3) -0.010(3)
C95 0.055(5) 0.063(5) 0.074(6) 0.017(4) 0.008(4) -0.017(4)
C96 0.042(4) 0.037(3) 0.021(3) 0.007(3) 0.003(3) -0.008(3)
C97 0.039(3) 0.041(4) 0.025(3) 0.013(3) -0.005(3) 0.002(3)
C98 0.045(4) 0.034(3) 0.027(3) 0.012(3) -0.004(3) 0.007(3)
C99 0.038(3) 0.032(3) 0.032(3) 0.019(3) 0.005(3) 0.001(3)
C100 0.062(5) 0.053(4) 0.046(4) 0.013(3) 0.020(4) -0.022(4)
C101 0.046(4) 0.090(6) 0.049(4) 0.019(4) 0.000(3) -0.008(4)
C102 0.045(3) 0.023(3) 0.025(3) 0.008(2) 0.000(3) 0.001(3)
C103 0.041(3) 0.029(3) 0.026(3) 0.014(2) 0.002(3) 0.006(3)
C104 0.042(3) 0.027(3) 0.029(3) 0.010(2) 0.007(3) 0.000(3)
C105 0.100(7) 0.033(4) 0.090(6) 0.000(4) 0.059(6) -0.006(4)
C106 0.092(6) 0.039(4) 0.060(5) 0.009(4) 0.025(4) -0.016(4)
C107 0.037(3) 0.029(3) 0.029(3) 0.003(2) 0.000(3) -0.001(3)
C108 0.036(3) 0.031(3) 0.026(3) 0.015(2) 0.002(2) 0.007(3)
C109 0.042(4) 0.034(3) 0.039(4) 0.013(3) 0.010(3) -0.009(3)
C110 0.060(4) 0.035(4) 0.040(4) 0.012(3) 0.012(3) -0.002(3)
N21 0.142(8) 0.120(7) 0.036(4) 0.020(4) 0.024(4) 0.062(6)
C111 0.105(7) 0.086(6) 0.041(4) 0.018(4) 0.015(5) 0.038(6)
C112 0.088(6) 0.093(6) 0.040(4) 0.016(4) 0.014(4) 0.028(5)
C113 0.069(5) 0.072(5) 0.037(4) 0.016(4) 0.010(4) -0.005(4)
C114 0.095(7) 0.067(6) 0.085(7) 0.020(5) 0.035(6) 0.013(5)
N22 0.101(6) 0.097(6) 0.054(4) 0.011(4) 0.037(4) 0.000(5)
C115 0.099(7) 0.094(7) 0.038(4) 0.006(4) 0.016(5) -0.003(6)
C116 0.072(5) 0.071(5) 0.043(4) 0.013(4) 0.015(4) -0.003(4)
C117 0.080(6) 0.077(6) 0.036(4) -0.002(4) 0.015(4) -0.012(5)
C118 0.116(8) 0.074(6) 0.083(7) 0.031(5) 0.056(6) 0.014(6)
N23 0.235(8) 0.095(6) 0.113(6) 0.047(5) -0.020(7) -0.002(6)
C119 0.178(8) 0.093(6) 0.090(6) 0.044(5) -0.005(6) -0.004(6)
C120 0.166(7) 0.073(5) 0.075(5) 0.023(4) 0.028(5) 0.010(5)
C121 0.163(7) 0.078(5) 0.073(5) 0.037(4) 0.036(5) 0.010(5)
C122 0.171(8) 0.080(5) 0.108(6) 0.003(5) 0.024(6) 0.005(6)

loop_
_atom_type_symbol
_atom_type_description
_atom_type_scat_dispersion_real
_atom_type_scat_dispersion_imag
_atom_type_scat_source
C C 0.0148 0.0070 'International Tables Vol C Tables 4.2.6.8 and 6.1.1.4'
H H 0.0000 0.0000 'International Tables Vol C Tables 4.2.6.8 and 6.1.1.4'
N N 0.0241 0.0134 'International Tables Vol C Tables 4.2.6.8 and 6.1.1.4'
O O 0.0412 0.0250 'International Tables Vol C Tables 4.2.6.8 and 6.1.1.4'

loop_
_geom_angle_atom_site_label_1
_geom_angle_atom_site_label_2
_geom_angle_atom_site_label_3
_geom_angle
_geom_angle_site_symmetry_1
_geom_angle_site_symmetry_3
_geom_angle_publ_flag
C1 O1 C54 116.5(4) . . ?
C4 O2 C5 117.9(4) . . ?
C11 O3 C12 118.8(4) . . ?
C16 O4 C17 117.7(4) . . ?
C22 O5 C23 119.0(5) . . ?
C27 O6 C28 117.8(4) . . ?
C33 O7 C34 116.9(5) . . ?
C38 O8 C39 118.0(5) . . ?
C44 O9 C45 118.8(5) . . ?
C49 O10 C50 117.4(5) . . ?
O1 C1 C2 115.2(5) . . ?
O1 C1 C8 124.7(5) . . ?
C8 C1 C2 120.1(5) . . ?
C1 C2 C53 121.6(5) . . ?
C3 C2 C1 116.8(5) . . ?
C3 C2 C53 121.6(5) . . ?
C2 C3 H3 118.5 . . ?
C4 C3 C2 123.0(5) . . ?
C4 C3 H3 118.5 . . ?
O2 C4 C3 125.3(5) . . ?
O2 C4 C7 115.0(5) . . ?
C3 C4 C7 119.8(5) . . ?
O2 C5 H5A 110.4 . . ?
O2 C5 H5B 110.4 . . ?
O2 C5 C6 106.6(5) . . ?
H5A C5 H5B 108.6 . . ?
C6 C5 H5A 110.4 . . ?
C6 C5 H5B 110.4 . . ?
C5 C6 H6A 109.5 . . ?
C5 C6 H6B 109.5 . . ?
C5 C6 H6C 109.5 . . ?
H6A C6 H6B 109.5 . . ?
H6A C6 H6C 109.5 . . ?
H6B C6 H6C 109.5 . . ?
C4 C7 C9 120.8(5) . . ?
C8 C7 C4 117.0(5) . . ?
C8 C7 C9 122.2(5) . . ?
C1 C8 H8 118.4 . . ?
C7 C8 C1 123.2(6) . . ?
C7 C8 H8 118.4 . . ?
C7 C9 H9A 109.4 . . ?
C7 C9 H9B 109.4 . . ?
H9A C9 H9B 108.0 . . ?
C10 C9 C7 111.4(4) . . ?
C10 C9 H9A 109.4 . . ?
C10 C9 H9B 109.4 . . ?
C11 C10 C9 121.3(5) . . ?
C19 C10 C9 121.1(5) . . ?
C19 C10 C11 117.5(5) . . ?
O3 C11 C10 115.3(5) . . ?
O3 C11 C14 124.2(5) . . ?
C14 C11 C10 120.4(5) . . ?
O3 C12 H12A 110.3 . . ?
O3 C12 H12B 110.3 . . ?
O3 C12 C13 107.3(5) . . ?
H12A C12 H12B 108.5 . . ?
C13 C12 H12A 110.3 . . ?
C13 C12 H12B 110.3 . . ?
C12 C13 H13A 109.5 . . ?
C12 C13 H13B 109.5 . . ?
C12 C13 H13C 109.5 . . ?
H13A C13 H13B 109.5 . . ?
H13A C13 H13C 109.5 . . ?
H13B C13 H13C 109.5 . . ?
C11 C14 H14 119.3 . . ?
C15 C14 C11 121.3(5) . . ?
C15 C14 H14 119.3 . . ?
C14 C15 C16 118.4(5) . . ?
C14 C15 C20 120.2(5) . . ?
C16 C15 C20 121.4(5) . . ?
O4 C16 C15 116.3(5) . . ?
C19 C16 O4 123.2(5) . . ?
C19 C16 C15 120.5(5) . . ?
O4 C17 H17A 110.3 . . ?
O4 C17 H17B 110.3 . . ?
O4 C17 C18 107.3(5) . . ?
H17A C17 H17B 108.5 . . ?
C18 C17 H17A 110.3 . . ?
C18 C17 H17B 110.3 . . ?
C17 C18 H18A 109.5 . . ?
C17 C18 H18B 109.5 . . ?
C17 C18 H18C 109.5 . . ?
H18A C18 H18B 109.5 . . ?
H18A C18 H18C 109.5 . . ?
H18B C18 H18C 109.5 . . ?
C10 C19 C16 121.8(5) . . ?
C10 C19 H19 119.1 . . ?
C16 C19 H19 119.1 . . ?
C15 C20 H20A 108.8 . . ?
C15 C20 H20B 108.8 . . ?
C15 C20 C21 113.9(5) . . ?
H20A C20 H20B 107.7 . . ?
C21 C20 H20A 108.8 . . ?
C21 C20 H20B 108.8 . . ?
C22 C21 C20 122.0(5) . . ?
C22 C21 C30 117.7(5) . . ?
C30 C21 C20 120.2(5) . . ?
O5 C22 C25 121.7(5) . . ?
C21 C22 O5 116.7(5) . . ?
C21 C22 C25 121.6(6) . . ?
O5 C23 H23A 109.9 . . ?
O5 C23 H23B 109.9 . . ?
O5 C23 C24 109.1(6) . . ?
H23A C23 H23B 108.3 . . ?
C24 C23 H23A 109.9 . . ?
C24 C23 H23B 109.9 . . ?
C23 C24 H24A 109.5 . . ?
C23 C24 H24B 109.5 . . ?
C23 C24 H24C 109.5 . . ?
H24A C24 H24B 109.5 . . ?
H24A C24 H24C 109.5 . . ?
H24B C24 H24C 109.5 . . ?
C22 C25 H25 119.8 . . ?
C22 C25 C26 120.5(5) . . ?
C26 C25 H25 119.8 . . ?
C25 C26 C31 119.8(5) . . ?
C27 C26 C25 117.8(5) . . ?
C27 C26 C31 122.4(5) . . ?
O6 C27 C26 116.1(5) . . ?
O6 C27 C30 123.2(5) . . ?
C26 C27 C30 120.7(5) . . ?
O6 C28 H28A 109.2 . . ?
O6 C28 H28B 109.2 . . ?
O6 C28 C29 112.0(6) . . ?
H28A C28 H28B 107.9 . . ?
C29 C28 H28A 109.2 . . ?
C29 C28 H28B 109.2 . . ?
C28 C29 H29A 109.5 . . ?
C28 C29 H29B 109.5 . . ?
C28 C29 H29C 109.5 . . ?
H29A C29 H29B 109.5 . . ?
H29A C29 H29C 109.5 . . ?
H29B C29 H29C 109.5 . . ?
C21 C30 H30 119.2 . . ?
C27 C30 C21 121.6(5) . . ?
C27 C30 H30 119.2 . . ?
C26 C31 H31A 108.9 . . ?
C26 C31 H31B 108.9 . . ?
C26 C31 C32 113.4(5) . . ?
H31A C31 H31B 107.7 . . ?
C32 C31 H31A 108.9 . . ?
C32 C31 H31B 108.9 . . ?
C33 C32 C31 122.6(5) . . ?
C41 C32 C31 120.0(5) . . ?
C41 C32 C33 117.4(5) . . ?
C32 C33 O7 115.6(5) . . ?
C36 C33 O7 122.9(5) . . ?
C36 C33 C32 121.5(5) . . ?
O7 C34 H34A 109.9 . . ?
O7 C34 H34B 109.9 . . ?
O7 C34 C35 108.9(6) . . ?
H34A C34 H34B 108.3 . . ?
C35 C34 H34A 109.9 . . ?
C35 C34 H34B 109.9 . . ?
C34 C35 H35A 109.5 . . ?
C34 C35 H35B 109.5 . . ?
C34 C35 H35C 109.5 . . ?
H35A C35 H35B 109.5 . . ?
H35A C35 H35C 109.5 . . ?
H35B C35 H35C 109.5 . . ?
C33 C36 H36 119.7 . . ?
C33 C36 C37 120.6(6) . . ?
C37 C36 H36 119.7 . . ?
C36 C37 C42 120.1(5) . . ?
C38 C37 C36 117.7(5) . . ?
C38 C37 C42 122.1(5) . . ?
C37 C38 O8 115.3(5) . . ?
C37 C38 C41 121.8(5) . . ?
C41 C38 O8 122.9(5) . . ?
O8 C39 H39A 110.5 . . ?
O8 C39 H39B 110.5 . . ?
O8 C39 C40 106.4(6) . . ?
H39A C39 H39B 108.6 . . ?
C40 C39 H39A 110.5 . . ?
C40 C39 H39B 110.5 . . ?
C39 C40 H40A 109.5 . . ?
C39 C40 H40B 109.5 . . ?
C39 C40 H40C 109.5 . . ?
H40A C40 H40B 109.5 . . ?
H40A C40 H40C 109.5 . . ?
H40B C40 H40C 109.5 . . ?
C32 C41 H41 119.5 . . ?
C38 C41 C32 121.0(5) . . ?
C38 C41 H41 119.5 . . ?
C37 C42 H42A 109.4 . . ?
C37 C42 H42B 109.4 . . ?
C37 C42 C43 111.1(4) . . ?
H42A C42 H42B 108.0 . . ?
C43 C42 H42A 109.4 . . ?
C43 C42 H42B 109.4 . . ?
C44 C43 C42 122.7(5) . . ?
C44 C43 C52 117.7(5) . . ?
C52 C43 C42 119.5(5) . . ?
C43 C44 O9 115.2(5) . . ?
C43 C44 C47 121.6(5) . . ?
C47 C44 O9 123.0(5) . . ?
O9 C45 H45A 110.2 . . ?
O9 C45 H45B 110.2 . . ?
O9 C45 C46 107.5(6) . . ?
H45A C45 H45B 108.5 . . ?
C46 C45 H45A 110.2 . . ?
C46 C45 H45B 110.2 . . ?
C45 C46 H46A 109.5 . . ?
C45 C46 H46B 109.5 . . ?
C45 C46 H46C 109.5 . . ?
H46A C46 H46B 109.5 . . ?
H46A C46 H46C 109.5 . . ?
H46B C46 H46C 109.5 . . ?
C44 C47 H47 119.9 . . ?
C44 C47 C48 120.1(5) . . ?
C48 C47 H47 119.9 . . ?
C47 C48 C53 120.4(5) . . ?
C49 C48 C47 118.4(5) . . ?
C49 C48 C53 121.1(5) . . ?
C48 C49 O10 116.6(5) . . ?
C52 C49 O10 122.7(5) . . ?
C52 C49 C48 120.6(6) . . ?
O10 C50 H50A 108.6 . . ?
O10 C50 H50B 108.6 . . ?
O10 C50 C51 114.7(6) . . ?
H50A C50 H50B 107.6 . . ?
C51 C50 H50A 108.6 . . ?
C51 C50 H50B 108.6 . . ?
C50 C51 H51A 109.5 . . ?
C50 C51 H51B 109.5 . . ?
C50 C51 H51C 109.5 . . ?
H51A C51 H51B 109.5 . . ?
H51A C51 H51C 109.5 . . ?
H51B C51 H51C 109.5 . . ?
C43 C52 H52 119.3 . . ?
C49 C52 C43 121.4(6) . . ?
C49 C52 H52 119.3 . . ?
C2 C53 C48 114.8(5) . . ?
C2 C53 H53A 108.6 . . ?
C2 C53 H53B 108.6 . . ?
C48 C53 H53A 108.6 . . ?
C48 C53 H53B 108.6 . . ?
H53A C53 H53B 107.5 . . ?
O1 C54 H54A 110.2 . . ?
O1 C54 H54B 110.2 . . ?
O1 C54 C55 107.4(5) . . ?
H54A C54 H54B 108.5 . . ?
C55 C54 H54A 110.2 . . ?
C55 C54 H54B 110.2 . . ?
C54 C55 H55A 109.5 . . ?
C54 C55 H55B 109.5 . . ?
C54 C55 H55C 109.5 . . ?
H55A C55 H55B 109.5 . . ?
H55A C55 H55C 109.5 . . ?
H55B C55 H55C 109.5 . . ?
C56 O11 C109 117.8(5) . . ?
C59 O12 C60 118.9(4) . . ?
C66 O13 C67 119.0(5) . . ?
C71 O14 C72 117.8(4) . . ?
C77 O15 C78 119.2(5) . . ?
C82 O16 C83 120.2(5) . . ?
C88 O17 C89 118.8(5) . . ?
C93 O18 C94 117.4(5) . . ?
C99 O19 C100 117.9(4) . . ?
C104 O20 C105 119.5(5) . . ?
O11 C56 C57 116.8(5) . . ?
O11 C56 C63 122.8(5) . . ?
C57 C56 C63 120.4(5) . . ?
C56 C57 C58 118.6(5) . . ?
C56 C57 C108 121.1(5) . . ?
C58 C57 C108 120.3(5) . . ?
C57 C58 H58 119.6 . . ?
C59 C58 C57 120.8(5) . . ?
C59 C58 H58 119.6 . . ?
O12 C59 C58 123.2(5) . . ?
C62 C59 O12 116.2(5) . . ?
C62 C59 C58 120.7(5) . . ?
O12 C60 H60A 110.3 . . ?
O12 C60 H60B 110.3 . . ?
O12 C60 C61 107.1(5) . . ?
H60A C60 H60B 108.5 . . ?
C61 C60 H60A 110.3 . . ?
C61 C60 H60B 110.3 . . ?
C60 C61 H61A 109.5 . . ?
C60 C61 H61B 109.5 . . ?
C60 C61 H61C 109.5 . . ?
H61A C61 H61B 109.5 . . ?
H61A C61 H61C 109.5 . . ?
H61B C61 H61C 109.5 . . ?
C59 C62 C63 119.0(5) . . ?
C59 C62 C64 121.6(5) . . ?
C63 C62 C64 119.3(5) . . ?
C56 C63 H63 119.7 . . ?
C62 C63 C56 120.5(5) . . ?
C62 C63 H63 119.7 . . ?
C62 C64 H64A 109.3 . . ?
C62 C64 H64B 109.3 . . ?
H64A C64 H64B 108.0 . . ?
C65 C64 C62 111.4(4) . . ?
C65 C64 H64A 109.3 . . ?
C65 C64 H64B 109.3 . . ?
C66 C65 C64 120.7(5) . . ?
C74 C65 C64 120.4(5) . . ?
C74 C65 C66 118.8(5) . . ?
O13 C66 C65 116.2(5) . . ?
O13 C66 C69 125.0(5) . . ?
C69 C66 C65 118.8(5) . . ?
O13 C67 H67A 110.3 . . ?
O13 C67 H67B 110.3 . . ?
O13 C67 C68 106.9(5) . . ?
H67A C67 H67B 108.6 . . ?
C68 C67 H67A 110.3 . . ?
C68 C67 H67B 110.3 . . ?
C67 C68 H68A 109.5 . . ?
C67 C68 H68B 109.5 . . ?
C67 C68 H68C 109.5 . . ?
H68A C68 H68B 109.5 . . ?
H68A C68 H68C 109.5 . . ?
H68B C68 H68C 109.5 . . ?
C66 C69 H69 118.5 . . ?
C70 C69 C66 123.1(6) . . ?
C70 C69 H69 118.5 . . ?
C69 C70 C75 120.7(5) . . ?
C71 C70 C69 116.8(5) . . ?
C71 C70 C75 122.5(5) . . ?
C70 C71 O14 116.3(5) . . ?
C70 C71 C74 122.3(5) . . ?
C74 C71 O14 121.3(5) . . ?
O14 C72 H72A 110.1 . . ?
O14 C72 H72B 110.1 . . ?
O14 C72 C73 107.9(5) . . ?
H72A C72 H72B 108.4 . . ?
C73 C72 H72A 110.1 . . ?
C73 C72 H72B 110.1 . . ?
C72 C73 H73A 109.5 . . ?
C72 C73 H73B 109.5 . . ?
C72 C73 H73C 109.5 . . ?
H73A C73 H73B 109.5 . . ?
H73A C73 H73C 109.5 . . ?
H73B C73 H73C 109.5 . . ?
C65 C74 H74 120.0 . . ?
C71 C74 C65 120.1(5) . . ?
C71 C74 H74 120.0 . . ?
C70 C75 H75A 108.7 . . ?
C70 C75 H75B 108.7 . . ?
C70 C75 C76 114.4(5) . . ?
H75A C75 H75B 107.6 . . ?
C76 C75 H75A 108.7 . . ?
C76 C75 H75B 108.7 . . ?
C77 C76 C75 120.4(5) . . ?
C77 C76 C85 118.4(5) . . ?
C85 C76 C75 121.1(5) . . ?
O15 C77 C80 121.8(5) . . ?
C76 C77 O15 117.8(5) . . ?
C76 C77 C80 120.4(5) . . ?
O15 C78 H78A 108.8 . . ?
O15 C78 H78B 108.8 . . ?
O15 C78 C79 113.6(6) . . ?
H78A C78 H78B 107.7 . . ?
C79 C78 H78A 108.8 . . ?
C79 C78 H78B 108.8 . . ?
C78 C79 H79A 109.5 . . ?
C78 C79 H79B 109.5 . . ?
C78 C79 H79C 109.5 . . ?
H79A C79 H79B 109.5 . . ?
H79A C79 H79C 109.5 . . ?
H79B C79 H79C 109.5 . . ?
C77 C80 H80 119.6 . . ?
C81 C80 C77 120.8(5) . . ?
C81 C80 H80 119.6 . . ?
C80 C81 C86 119.0(5) . . ?
C82 C81 C80 118.6(5) . . ?
C82 C81 C86 122.2(5) . . ?
O16 C82 C85 122.7(5) . . ?
C81 C82 O16 116.1(5) . . ?
C81 C82 C85 121.2(5) . . ?
O16 C83 H83A 110.1 . . ?
O16 C83 H83B 110.1 . . ?
O16 C83 C84 107.9(6) . . ?
H83A C83 H83B 108.4 . . ?
C84 C83 H83A 110.1 . . ?
C84 C83 H83B 110.1 . . ?
C83 C84 H84A 109.5 . . ?
C83 C84 H84B 109.5 . . ?
C83 C84 H84C 109.5 . . ?
H84A C84 H84B 109.5 . . ?
H84A C84 H84C 109.5 . . ?
H84B C84 H84C 109.5 . . ?
C76 C85 C82 120.6(5) . . ?
C76 C85 H85 119.7 . . ?
C82 C85 H85 119.7 . . ?
C81 C86 H86A 109.4 . . ?
C81 C86 H86B 109.4 . . ?
H86A C86 H86B 108.0 . . ?
C87 C86 C81 111.1(5) . . ?
C87 C86 H86A 109.4 . . ?
C87 C86 H86B 109.4 . . ?
C88 C87 C86 120.7(6) . . ?
C96 C87 C86 120.8(5) . . ?
C96 C87 C88 118.4(6) . . ?
O17 C88 C87 116.3(5) . . ?
O17 C88 C91 123.5(5) . . ?
C91 C88 C87 120.2(5) . . ?
O17 C89 H89A 110.3 . . ?
O17 C89 H89B 110.3 . . ?
O17 C89 C90 106.9(5) . . ?
H89A C89 H89B 108.6 . . ?
C90 C89 H89A 110.3 . . ?
C90 C89 H89B 110.3 . . ?
C89 C90 H90A 109.5 . . ?
C89 C90 H90B 109.5 . . ?
C89 C90 H90C 109.5 . . ?
H90A C90 H90B 109.5 . . ?
H90A C90 H90C 109.5 . . ?
H90B C90 H90C 109.5 . . ?
C88 C91 H91 119.2 . . ?
C92 C91 C88 121.5(6) . . ?
C92 C91 H91 119.2 . . ?
C91 C92 C93 118.6(6) . . ?
C91 C92 C97 121.1(5) . . ?
C93 C92 C97 120.3(5) . . ?
O18 C93 C92 116.5(5) . . ?
C96 C93 O18 123.5(5) . . ?
C96 C93 C92 119.9(6) . . ?
O18 C94 H94A 109.7 . . ?
O18 C94 H94B 109.7 . . ?
O18 C94 C95 110.0(6) . . ?
H94A C94 H94B 108.2 . . ?
C95 C94 H94A 109.7 . . ?
C95 C94 H94B 109.7 . . ?
C94 C95 H95A 109.5 . . ?
C94 C95 H95B 109.5 . . ?
C94 C95 H95C 109.5 . . ?
H95A C95 H95B 109.5 . . ?
H95A C95 H95C 109.5 . . ?
H95B C95 H95C 109.5 . . ?
C87 C96 H96 119.3 . . ?
C93 C96 C87 121.4(6) . . ?
C93 C96 H96 119.3 . . ?
C92 C97 H97A 109.1 . . ?
C92 C97 H97B 109.1 . . ?
C92 C97 C98 112.5(4) . . ?
H97A C97 H97B 107.8 . . ?
C98 C97 H97A 109.1 . . ?
C98 C97 H97B 109.1 . . ?
C99 C98 C97 122.3(6) . . ?
C99 C98 C107 118.6(5) . . ?
C107 C98 C97 119.1(5) . . ?
O19 C99 C102 122.3(5) . . ?
C98 C99 O19 117.1(5) . . ?
C98 C99 C102 120.6(5) . . ?
O19 C100 H10A 109.2 . . ?
O19 C100 H10B 109.2 . . ?
O19 C100 C101 112.1(6) . . ?
H10A C100 H10B 107.9 . . ?
C101 C100 H10A 109.2 . . ?
C101 C100 H10B 109.2 . . ?
C100 C101 H10C 109.5 . . ?
C100 C101 H10D 109.5 . . ?
C100 C101 H10E 109.5 . . ?
H10C C101 H10D 109.5 . . ?
H10C C101 H10E 109.5 . . ?
H10D C101 H10E 109.5 . . ?
C99 C102 H102 119.5 . . ?
C103 C102 C99 121.0(5) . . ?
C103 C102 H102 119.5 . . ?
C102 C103 C104 118.5(5) . . ?
C102 C103 C108 120.2(5) . . ?
C104 C103 C108 121.2(5) . . ?
O20 C104 C103 117.4(5) . . ?
O20 C104 C107 122.3(5) . . ?
C103 C104 C107 120.2(5) . . ?
O20 C105 H10F 109.9 . . ?
O20 C105 H10G 109.9 . . ?
O20 C105 C106 109.0(6) . . ?
H10F C105 H10G 108.3 . . ?
C106 C105 H10F 109.9 . . ?
C106 C105 H10G 109.9 . . ?
C105 C106 H10H 109.5 . . ?
C105 C106 H10I 109.5 . . ?
C105 C106 H10J 109.5 . . ?
H10H C106 H10I 109.5 . . ?
H10H C106 H10J 109.5 . . ?
H10I C106 H10J 109.5 . . ?
C98 C107 C104 120.9(5) . . ?
C98 C107 H107 119.5 . . ?
C104 C107 H107 119.5 . . ?
C57 C108 C103 112.5(5) . . ?
C57 C108 H10K 109.1 . . ?
C57 C108 H10L 109.1 . . ?
C103 C108 H10K 109.1 . . ?
C103 C108 H10L 109.1 . . ?
H10K C108 H10L 107.8 . . ?
O11 C109 H10M 110.3 . . ?
O11 C109 H10N 110.3 . . ?
O11 C109 C110 106.9(5) . . ?
H10M C109 H10N 108.6 . . ?
C110 C109 H10M 110.3 . . ?
C110 C109 H10N 110.3 . . ?
C109 C110 H11A 109.5 . . ?
C109 C110 H11B 109.5 . . ?
C109 C110 H11C 109.5 . . ?
H11A C110 H11B 109.5 . . ?
H11A C110 H11C 109.5 . . ?
H11B C110 H11C 109.5 . . ?
C111 N21 H21 129.2 . . ?
C111 N21 C114 101.6(7) . . ?
C114 N21 H21 129.2 . . ?
N21 C111 H11D 110.3 . . ?
N21 C111 H11E 110.3 . . ?
H11D C111 H11E 108.6 . . ?
C112 C111 N21 106.9(7) . . ?
C112 C111 H11D 110.3 . . ?
C112 C111 H11E 110.3 . . ?
C111 C112 H11F 110.4 . . ?
C111 C112 H11G 110.4 . . ?
C111 C112 C113 106.4(7) . . ?
H11F C112 H11G 108.6 . . ?
C113 C112 H11F 110.4 . . ?
C113 C112 H11G 110.4 . . ?
C112 C113 H11H 110.8 . . ?
C112 C113 H11I 110.8 . . ?
H11H C113 H11I 108.8 . . ?
C114 C113 C112 105.0(7) . . ?
C114 C113 H11H 110.8 . . ?
C114 C113 H11I 110.7 . . ?
N21 C114 H11J 111.1 . . ?
N21 C114 H11K 111.1 . . ?
C113 C114 N21 103.5(7) . . ?
C113 C114 H11J 111.1 . . ?
C113 C114 H11K 111.1 . . ?
H11J C114 H11K 109.0 . . ?
C115 N22 H22 128.0 . . ?
C118 N22 H22 128.0 . . ?
C118 N22 C115 104.1(7) . . ?
N22 C115 H11L 110.3 . . ?
N22 C115 H11M 110.3 . . ?
H11L C115 H11M 108.6 . . ?
C116 C115 N22 107.0(7) . . ?
C116 C115 H11L 110.3 . . ?
C116 C115 H11M 110.3 . . ?
C115 C116 H11N 110.4 . . ?
C115 C116 H11O 110.4 . . ?
C115 C116 C117 106.6(7) . . ?
H11N C116 H11O 108.6 . . ?
C117 C116 H11N 110.4 . . ?
C117 C116 H11O 110.4 . . ?
C116 C117 H11P 111.4 . . ?
C116 C117 H11Q 111.4 . . ?
C116 C117 C118 102.0(7) . . ?
H11P C117 H11Q 109.2 . . ?
C118 C117 H11P 111.4 . . ?
C118 C117 H11Q 111.4 . . ?
N22 C118 C117 104.4(7) . . ?
N22 C118 H11R 110.9 . . ?
N22 C118 H11S 110.9 . . ?
C117 C118 H11R 110.9 . . ?
C117 C118 H11S 110.9 . . ?
H11R C118 H11S 108.9 . . ?
C119 N23 H23 124.3 . . ?
C119 N23 C122 111.4(11) . . ?
C122 N23 H23 124.3 . . ?
N23 C119 H11T 109.9 . . ?
N23 C119 H11U 109.9 . . ?
N23 C119 C120 109.0(10) . . ?
H11T C119 H11U 108.3 . . ?
C120 C119 H11T 109.9 . . ?
C120 C119 H11U 109.9 . . ?
C119 C120 H12C 110.2 . . ?
C119 C120 H12D 110.2 . . ?
C119 C120 C121 107.5(9) . . ?
H12C C120 H12D 108.5 . . ?
C121 C120 H12C 110.2 . . ?
C121 C120 H12D 110.2 . . ?
C120 C121 H12E 111.1 . . ?
C120 C121 H12F 111.1 . . ?
H12E C121 H12F 109.0 . . ?
C122 C121 C120 103.4(9) . . ?
C122 C121 H12E 111.1 . . ?
C122 C121 H12F 111.1 . . ?
N23 C122 H12G 111.4 . . ?
N23 C122 H12H 111.4 . . ?
C121 C122 N23 101.7(9) . . ?
C121 C122 H12G 111.4 . . ?
C121 C122 H12H 111.4 . . ?
H12G C122 H12H 109.3 . . ?

loop_
_geom_bond_atom_site_label_1
_geom_bond_atom_site_label_2
_geom_bond_distance
_geom_bond_site_symmetry_2
_geom_bond_publ_flag
O1 C1 1.382(7) . ?
O1 C54 1.447(7) . ?
O2 C4 1.376(6) . ?
O2 C5 1.433(7) . ?
O3 C11 1.386(7) . ?
O3 C12 1.432(7) . ?
O4 C16 1.389(7) . ?
O4 C17 1.421(7) . ?
O5 C22 1.390(7) . ?
O5 C23 1.394(8) . ?
O6 C27 1.380(7) . ?
O6 C28 1.450(7) . ?
O7 C33 1.399(7) . ?
O7 C34 1.424(7) . ?
O8 C38 1.403(7) . ?
O8 C39 1.410(7) . ?
O9 C44 1.399(7) . ?
O9 C45 1.407(8) . ?
O10 C49 1.397(7) . ?
O10 C50 1.427(7) . ?
C1 C2 1.414(8) . ?
C1 C8 1.388(8) . ?
C2 C3 1.392(8) . ?
C2 C53 1.497(7) . ?
C3 H3 0.9500 . ?
C3 C4 1.380(8) . ?
C4 C7 1.429(8) . ?
C5 H5A 0.9900 . ?
C5 H5B 0.9900 . ?
C5 C6 1.492(8) . ?
C6 H6A 0.9800 . ?
C6 H6B 0.9800 . ?
C6 H6C 0.9800 . ?
C7 C8 1.371(8) . ?
C7 C9 1.510(8) . ?
C8 H8 0.9500 . ?
C9 H9A 0.9900 . ?
C9 H9B 0.9900 . ?
C9 C10 1.504(8) . ?
C10 C11 1.412(8) . ?
C10 C19 1.377(8) . ?
C11 C14 1.387(8) . ?
C12 H12A 0.9900 . ?
C12 H12B 0.9900 . ?
C12 C13 1.486(8) . ?
C13 H13A 0.9800 . ?
C13 H13B 0.9800 . ?
C13 H13C 0.9800 . ?
C14 H14 0.9500 . ?
C14 C15 1.380(8) . ?
C15 C16 1.389(8) . ?
C15 C20 1.508(8) . ?
C16 C19 1.389(8) . ?
C17 H17A 0.9900 . ?
C17 H17B 0.9900 . ?
C17 C18 1.507(8) . ?
C18 H18A 0.9800 . ?
C18 H18B 0.9800 . ?
C18 H18C 0.9800 . ?
C19 H19 0.9500 . ?
C20 H20A 0.9900 . ?
C20 H20B 0.9900 . ?
C20 C21 1.509(8) . ?
C21 C22 1.381(8) . ?
C21 C30 1.392(8) . ?
C22 C25 1.389(8) . ?
C23 H23A 0.9900 . ?
C23 H23B 0.9900 . ?
C23 C24 1.480(10) . ?
C24 H24A 0.9800 . ?
C24 H24B 0.9800 . ?
C24 H24C 0.9800 . ?
C25 H25 0.9500 . ?
C25 C26 1.409(8) . ?
C26 C27 1.389(8) . ?
C26 C31 1.514(7) . ?
C27 C30 1.390(8) . ?
C28 H28A 0.9900 . ?
C28 H28B 0.9900 . ?
C28 C29 1.494(10) . ?
C29 H29A 0.9800 . ?
C29 H29B 0.9800 . ?
C29 H29C 0.9800 . ?
C30 H30 0.9500 . ?
C31 H31A 0.9900 . ?
C31 H31B 0.9900 . ?
C31 C32 1.518(8) . ?
C32 C33 1.392(8) . ?
C32 C41 1.389(8) . ?
C33 C36 1.371(8) . ?
C34 H34A 0.9900 . ?
C34 H34B 0.9900 . ?
C34 C35 1.504(10) . ?
C35 H35A 0.9800 . ?
C35 H35B 0.9800 . ?
C35 H35C 0.9800 . ?
C36 H36 0.9500 . ?
C36 C37 1.404(9) . ?
C37 C38 1.369(8) . ?
C37 C42 1.502(8) . ?
C38 C41 1.380(8) . ?
C39 H39A 0.9900 . ?
C39 H39B 0.9900 . ?
C39 C40 1.528(9) . ?
C40 H40A 0.9800 . ?
C40 H40B 0.9800 . ?
C40 H40C 0.9800 . ?
C41 H41 0.9500 . ?
C42 H42A 0.9900 . ?
C42 H42B 0.9900 . ?
C42 C43 1.515(8) . ?
C43 C44 1.383(8) . ?
C43 C52 1.389(8) . ?
C44 C47 1.390(8) . ?
C45 H45A 0.9900 . ?
C45 H45B 0.9900 . ?
C45 C46 1.515(9) . ?
C46 H46A 0.9800 . ?
C46 H46B 0.9800 . ?
C46 H46C 0.9800 . ?
C47 H47 0.9500 . ?
C47 C48 1.395(8) . ?
C48 C49 1.389(8) . ?
C48 C53 1.533(8) . ?
C49 C52 1.384(8) . ?
C50 H50A 0.9900 . ?
C50 H50B 0.9900 . ?
C50 C51 1.471(11) . ?
C51 H51A 0.9800 . ?
C51 H51B 0.9800 . ?
C51 H51C 0.9800 . ?
C52 H52 0.9500 . ?
C53 H53A 0.9900 . ?
C53 H53B 0.9900 . ?
C54 H54A 0.9900 . ?
C54 H54B 0.9900 . ?
C54 C55 1.489(8) . ?
C55 H55A 0.9800 . ?
C55 H55B 0.9800 . ?
C55 H55C 0.9800 . ?
O11 C56 1.381(7) . ?
O11 C109 1.420(7) . ?
O12 C59 1.386(6) . ?
O12 C60 1.420(7) . ?
O13 C66 1.368(7) . ?
O13 C67 1.415(7) . ?
O14 C71 1.402(7) . ?
O14 C72 1.422(7) . ?
O15 C77 1.386(7) . ?
O15 C78 1.411(7) . ?
O16 C82 1.375(7) . ?
O16 C83 1.410(8) . ?
O17 C88 1.378(7) . ?
O17 C89 1.419(7) . ?
O18 C93 1.386(7) . ?
O18 C94 1.434(7) . ?
O19 C99 1.378(7) . ?
O19 C100 1.431(8) . ?
O20 C104 1.375(7) . ?
O20 C105 1.399(8) . ?
C56 C57 1.383(8) . ?
C56 C63 1.399(8) . ?
C57 C58 1.392(7) . ?
C57 C108 1.518(8) . ?
C58 H58 0.9500 . ?
C58 C59 1.388(8) . ?
C59 C62 1.378(8) . ?
C60 H60A 0.9900 . ?
C60 H60B 0.9900 . ?
C60 C61 1.493(8) . ?
C61 H61A 0.9800 . ?
C61 H61B 0.9800 . ?
C61 H61C 0.9800 . ?
C62 C63 1.387(8) . ?
C62 C64 1.529(8) . ?
C63 H63 0.9500 . ?
C64 H64A 0.9900 . ?
C64 H64B 0.9900 . ?
C64 C65 1.514(8) . ?
C65 C66 1.404(8) . ?
C65 C74 1.397(8) . ?
C66 C69 1.394(8) . ?
C67 H67A 0.9900 . ?
C67 H67B 0.9900 . ?
C67 C68 1.496(8) . ?
C68 H68A 0.9800 . ?
C68 H68B 0.9800 . ?
C68 H68C 0.9800 . ?
C69 H69 0.9500 . ?
C69 C70 1.391(8) . ?
C70 C71 1.379(8) . ?
C70 C75 1.510(8) . ?
C71 C74 1.393(8) . ?
C72 H72A 0.9900 . ?
C72 H72B 0.9900 . ?
C72 C73 1.489(8) . ?
C73 H73A 0.9800 . ?
C73 H73B 0.9800 . ?
C73 H73C 0.9800 . ?
C74 H74 0.9500 . ?
C75 H75A 0.9900 . ?
C75 H75B 0.9900 . ?
C75 C76 1.520(7) . ?
C76 C77 1.386(8) . ?
C76 C85 1.399(8) . ?
C77 C80 1.413(8) . ?
C78 H78A 0.9900 . ?
C78 H78B 0.9900 . ?
C78 C79 1.508(10) . ?
C79 H79A 0.9800 . ?
C79 H79B 0.9800 . ?
C79 H79C 0.9800 . ?
C80 H80 0.9500 . ?
C80 C81 1.392(8) . ?
C81 C82 1.374(8) . ?
C81 C86 1.517(8) . ?
C82 C85 1.402(7) . ?
C83 H83A 0.9900 . ?
C83 H83B 0.9900 . ?
C83 C84 1.504(9) . ?
C84 H84A 0.9800 . ?
C84 H84B 0.9800 . ?
C84 H84C 0.9800 . ?
C85 H85 0.9500 . ?
C86 H86A 0.9900 . ?
C86 H86B 0.9900 . ?
C86 C87 1.516(8) . ?
C87 C88 1.395(8) . ?
C87 C96 1.382(9) . ?
C88 C91 1.386(8) . ?
C89 H89A 0.9900 . ?
C89 H89B 0.9900 . ?
C89 C90 1.507(9) . ?
C90 H90A 0.9800 . ?
C90 H90B 0.9800 . ?
C90 H90C 0.9800 . ?
C91 H91 0.9500 . ?
C91 C92 1.364(8) . ?
C92 C93 1.409(8) . ?
C92 C97 1.533(8) . ?
C93 C96 1.378(8) . ?
C94 H94A 0.9900 . ?
C94 H94B 0.9900 . ?
C94 C95 1.464(10) . ?
C95 H95A 0.9800 . ?
C95 H95B 0.9800 . ?
C95 H95C 0.9800 . ?
C96 H96 0.9500 . ?
C97 H97A 0.9900 . ?
C97 H97B 0.9900 . ?
C97 C98 1.532(8) . ?
C98 C99 1.374(8) . ?
C98 C107 1.397(9) . ?
C99 C102 1.401(8) . ?
C100 H10A 0.9900 . ?
C100 H10B 0.9900 . ?
C100 C101 1.518(10) . ?
C101 H10C 0.9800 . ?
C101 H10D 0.9800 . ?
C101 H10E 0.9800 . ?
C102 H102 0.9500 . ?
C102 C103 1.386(8) . ?
C103 C104 1.393(8) . ?
C103 C108 1.525(8) . ?
C104 C107 1.397(8) . ?
C105 H10F 0.9900 . ?
C105 H10G 0.9900 . ?
C105 C106 1.488(10) . ?
C106 H10H 0.9800 . ?
C106 H10I 0.9800 . ?
C106 H10J 0.9800 . ?
C107 H107 0.9500 . ?
C108 H10K 0.9900 . ?
C108 H10L 0.9900 . ?
C109 H10M 0.9900 . ?
C109 H10N 0.9900 . ?
C109 C110 1.500(8) . ?
C110 H11A 0.9800 . ?
C110 H11B 0.9800 . ?
C110 H11C 0.9800 . ?
N21 H21 0.8800 . ?
N21 C111 1.499(11) . ?
N21 C114 1.525(11) . ?
C111 H11D 0.9900 . ?
C111 H11E 0.9900 . ?
C111 C112 1.454(11) . ?
C112 H11F 0.9900 . ?
C112 H11G 0.9900 . ?
C112 C113 1.489(11) . ?
C113 H11H 0.9900 . ?
C113 H11I 0.9900 . ?
C113 C114 1.416(11) . ?
C114 H11J 0.9900 . ?
C114 H11K 0.9900 . ?
N22 H22 0.8800 . ?
N22 C115 1.473(11) . ?
N22 C118 1.425(11) . ?
C115 H11L 0.9900 . ?
C115 H11M 0.9900 . ?
C115 C116 1.454(11) . ?
C116 H11N 0.9900 . ?
C116 H11O 0.9900 . ?
C116 C117 1.484(11) . ?
C117 H11P 0.9900 . ?
C117 H11Q 0.9900 . ?
C117 C118 1.498(11) . ?
C118 H11R 0.9900 . ?
C118 H11S 0.9900 . ?
N23 H23 0.8800 . ?
N23 C119 1.237(13) . ?
N23 C122 1.521(16) . ?
C119 H11T 0.9900 . ?
C119 H11U 0.9900 . ?
C119 C120 1.461(13) . ?
C120 H12C 0.9900 . ?
C120 H12D 0.9900 . ?
C120 C121 1.483(12) . ?
C121 H12E 0.9900 . ?
C121 H12F 0.9900 . ?
C121 C122 1.476(13) . ?
C122 H12G 0.9900 . ?
C122 H12H 0.9900 . ?

loop_
_twin_individual_id
_twin_individual_mass_fraction_refined
1 0.5714(17)
2 0.4286(17)
